data_7702787
loop_
_publ_author_name
'Aldridge, Simon'
'Calder, Richard J.'
'Rossin, Andrea'
'Dickinson, Anthony A.'
'Willock, David J.'
'Jones, Cameron'
'Evans, David J.'
'Steed, Jonathan W.'
'Light, Mark E.'
'Coles, Simon J.'
'Hursthouse, Michael B.'

_publ_section_title
;
 Linking of metal centres through boryl ligands: synthesis, spectroscopic
 and structural characterisation of symmetrically bridged boryl complexes
;
_journal_issue 9
_journal_name_full 'Journal of the Chemical Society, Dalton Transactions'
_journal_page_first 2020
_journal_paper_doi 10.1039/b200695m
_journal_year 2002
_chemical_formula_sum 'C20 H12 B2 Fe2 O8'
_chemical_formula_weight 513.62
_space_group_IT_number 14
_space_group_name_Hall '-P 2yn'
_space_group_name_H-M_alt 'P 1 21/n 1'
_symmetry_cell_setting monoclinic
_symmetry_space_group_name_H-M 'P 1 21/n 1'
_atom_sites_solution_hydrogens geom
_atom_sites_solution_primary direct
_atom_sites_solution_secondary difmap
_audit_creation_method SHELXL-97
_cell_angle_alpha 90.00
_cell_angle_beta 93.604(3)
_cell_angle_gamma 90.00
_cell_formula_units_Z 2
_cell_length_a 6.4542(3)
_cell_length_b 12.2543(4)
_cell_length_c 12.4180(6)
_cell_measurement_temperature 100(2)
_cell_volume 980.22(7)
_computing_cell_refinement DENZO-SMN
_computing_data_collection 'Nonius Collect'
_computing_data_reduction DENZO-SMN
_computing_molecular_graphics 'XSeed (Barbour, 1999)'
_computing_structure_refinement 'SHELXL-97 (Sheldrick, 1997)'
_computing_structure_solution 'SHELXS-97 (Sheldrick, 1990)'
_diffrn_ambient_temperature 100(2)
_diffrn_measured_fraction_theta_full 0.998
_diffrn_measured_fraction_theta_max 0.998
_diffrn_measurement_device_type KappaCCD
_diffrn_measurement_method '2o phi+omega scans'
_diffrn_radiation_monochromator graphite
_diffrn_radiation_source 'fine-focus sealed tube'
_diffrn_radiation_type MoK\a
_diffrn_radiation_wavelength 0.71073
_diffrn_reflns_av_R_equivalents 0.0340
_diffrn_reflns_av_sigmaI/netI 0.0373
_diffrn_reflns_limit_h_max 6
_diffrn_reflns_limit_h_min -8
_diffrn_reflns_limit_k_max 13
_diffrn_reflns_limit_k_min -15
_diffrn_reflns_limit_l_max 16
_diffrn_reflns_limit_l_min -16
_diffrn_reflns_number 6704
_diffrn_reflns_theta_full 27.48
_diffrn_reflns_theta_max 27.48
_diffrn_reflns_theta_min 3.57
_diffrn_standards_decay_% 0
_exptl_absorpt_coefficient_mu 1.528
_exptl_absorpt_correction_T_max 0.8032
_exptl_absorpt_correction_T_min 0.6570
_exptl_absorpt_correction_type Scalepack
_exptl_crystal_colour yellow
_exptl_crystal_density_diffrn 1.740
_exptl_crystal_density_method 'not measured'
_exptl_crystal_description needle
_exptl_crystal_F_000 516
_exptl_crystal_size_max 0.30
_exptl_crystal_size_mid 0.15
_exptl_crystal_size_min 0.15
_refine_diff_density_max 0.331
_refine_diff_density_min -0.255
_refine_diff_density_rms 0.060
_refine_ls_extinction_coef 0.0030(11)
_refine_ls_extinction_expression Fc^*^=kFc[1+0.001xFc^2^\l^3^/sin(2\q)]^-1/4^
_refine_ls_extinction_method SHELXL
_refine_ls_goodness_of_fit_ref 1.029
_refine_ls_hydrogen_treatment mixed
_refine_ls_matrix_type full
_refine_ls_number_parameters 170
_refine_ls_number_reflns 2243
_refine_ls_number_restraints 0
_refine_ls_restrained_S_all 1.029
_refine_ls_R_factor_all 0.0315
_refine_ls_R_factor_gt 0.0257
_refine_ls_shift/su_max 0.001
_refine_ls_shift/su_mean 0.000
_refine_ls_structure_factor_coef Fsqd
_refine_ls_weighting_details 'calc w=1/[\s^2^(Fo^2^)+(0.0147P)^2^+0.6970P] where P=(Fo^2^+2Fc^2^)/3'
_refine_ls_weighting_scheme calc
_refine_ls_wR_factor_gt 0.0582
_refine_ls_wR_factor_ref 0.0605
_reflns_number_gt 1983
_reflns_number_total 2243
_reflns_threshold_expression >2sigma(I)
_cod_data_source_file b200695m.txt
_cod_data_source_block sa1
_cod_original_sg_symbol_H-M P21/n
_cod_database_code 7702787

loop_
_symmetry_equiv_pos_as_xyz
'x, y, z'
'-x+1/2, y+1/2, -z+1/2'
'-x, -y, -z'
'x-1/2, -y-1/2, z-1/2'

loop_
_atom_site_label
_atom_site_type_symbol
_atom_site_fract_x
_atom_site_fract_y
_atom_site_fract_z
_atom_site_U_iso_or_equiv
_atom_site_adp_type
_atom_site_occupancy
_atom_site_symmetry_multiplicity
_atom_site_calc_flag
Fe1 Fe 0.12514(4) 0.789984(19) 0.674843(18) 0.01364(10) Uani 1 1 d
O1 O 0.47936(17) 0.88863(10) 0.81029(9) 0.0157(3) Uani 1 1 d
C1 C 0.5110(3) 0.94734(13) 0.90562(12) 0.0137(3) Uani 1 1 d
B1 B 0.2668(3) 0.86281(15) 0.80039(15) 0.0148(4) Uani 1 1 d
O2 O 0.17062(17) 0.90341(10) 0.89064(9) 0.0159(3) Uani 1 1 d
C2 C 0.3244(2) 0.95675(13) 0.95408(13) 0.0135(3) Uani 1 1 d
O3 O -0.0629(2) 0.64397(12) 0.82532(11) 0.0342(4) Uani 1 1 d
C3 C 0.3033(3) 1.01020(14) 1.05074(13) 0.0160(3) Uani 1 1 d
H3 H 0.180(4) 1.0161(18) 1.0830(17) 0.033(6) Uiso 1 1 d
O4 O 0.4961(2) 0.65821(11) 0.66435(11) 0.0293(3) Uani 1 1 d
C4 C 0.0596(3) 0.95285(15) 0.63459(14) 0.0211(4) Uani 1 1 d
H4 H 0.093(3) 1.0136(18) 0.6782(16) 0.023(5) Uiso 1 1 d
C5 C 0.1828(3) 0.90545(15) 0.55668(14) 0.0204(4) Uani 1 1 d
H5 H 0.315(3) 0.9279(17) 0.5412(16) 0.023(5) Uiso 1 1 d
C6 C 0.0694(3) 0.81685(15) 0.50733(13) 0.0206(4) Uani 1 1 d
H6 H 0.114(3) 0.7676(19) 0.4538(18) 0.032(6) Uiso 1 1 d
C7 C -0.1216(3) 0.80913(16) 0.55588(14) 0.0211(4) Uani 1 1 d
H7 H -0.223(3) 0.7594(18) 0.5403(16) 0.023(5) Uiso 1 1 d
C8 C -0.1272(3) 0.89296(16) 0.63539(14) 0.0219(4) Uani 1 1 d
H8 H -0.234(3) 0.9043(17) 0.6791(18) 0.029(6) Uiso 1 1 d
C9 C 0.0089(3) 0.70169(15) 0.76492(14) 0.0212(4) Uani 1 1 d
C10 C 0.3478(3) 0.70937(14) 0.66775(14) 0.0190(4) Uani 1 1 d

loop_
_atom_site_aniso_label
_atom_site_aniso_U_11
_atom_site_aniso_U_22
_atom_site_aniso_U_33
_atom_site_aniso_U_23
_atom_site_aniso_U_13
_atom_site_aniso_U_12
Fe1 0.01480(15) 0.01382(15) 0.01247(14) -0.00021(9) 0.00221(9) -0.00051(9)
O1 0.0136(6) 0.0201(6) 0.0138(5) -0.0045(5) 0.0034(4) -0.0010(5)
C1 0.0159(8) 0.0142(8) 0.0113(7) -0.0008(6) 0.0028(6) 0.0018(6)
B1 0.0152(9) 0.0139(9) 0.0154(9) 0.0023(7) 0.0023(7) 0.0010(7)
O2 0.0121(6) 0.0203(6) 0.0153(6) -0.0034(5) 0.0014(4) -0.0012(5)
C2 0.0116(8) 0.0142(8) 0.0146(7) 0.0006(6) 0.0012(6) -0.0006(6)
O3 0.0380(9) 0.0363(8) 0.0293(8) 0.0101(6) 0.0097(6) -0.0105(7)
C3 0.0131(8) 0.0197(9) 0.0156(8) -0.0004(7) 0.0045(6) 0.0008(7)
O4 0.0241(7) 0.0242(7) 0.0400(8) -0.0029(6) 0.0057(6) 0.0073(6)
C4 0.0322(11) 0.0143(9) 0.0161(8) -0.0004(7) -0.0038(7) 0.0024(7)
C5 0.0233(10) 0.0197(9) 0.0182(8) 0.0052(7) 0.0023(7) -0.0025(7)
C6 0.0295(10) 0.0204(9) 0.0119(8) -0.0008(7) 0.0017(7) 0.0014(8)
C7 0.0200(9) 0.0240(9) 0.0186(9) 0.0021(7) -0.0045(7) -0.0028(8)
C8 0.0204(9) 0.0282(10) 0.0172(8) 0.0022(7) 0.0014(7) 0.0076(8)
C9 0.0214(9) 0.0223(10) 0.0200(9) -0.0012(7) 0.0015(7) -0.0012(7)
C10 0.0247(10) 0.0154(8) 0.0172(8) -0.0019(7) 0.0038(7) -0.0048(7)

loop_
_atom_type_symbol
_atom_type_description
_atom_type_scat_dispersion_real
_atom_type_scat_dispersion_imag
_atom_type_scat_source
C C 0.0033 0.0016 'International Tables Vol C Tables 4.2.6.8 and 6.1.1.4'
H H 0.0000 0.0000 'International Tables Vol C Tables 4.2.6.8 and 6.1.1.4'
B B 0.0013 0.0007 'International Tables Vol C Tables 4.2.6.8 and 6.1.1.4'
O O 0.0106 0.0060 'International Tables Vol C Tables 4.2.6.8 and 6.1.1.4'
Fe Fe 0.3463 0.8444 'International Tables Vol C Tables 4.2.6.8 and 6.1.1.4'

loop_
_geom_angle_atom_site_label_1
_geom_angle_atom_site_label_2
_geom_angle_atom_site_label_3
_geom_angle
_geom_angle_site_symmetry_1
_geom_angle_site_symmetry_3
C10 Fe1 C9 93.97(8) . .
C10 Fe1 B1 87.35(8) . .
C9 Fe1 B1 88.32(8) . .
C10 Fe1 C5 99.43(8) . .
C9 Fe1 C5 165.02(8) . .
B1 Fe1 C5 98.90(7) . .
C10 Fe1 C8 163.17(8) . .
C9 Fe1 C8 99.38(8) . .
B1 Fe1 C8 103.15(8) . .
C5 Fe1 C8 66.28(8) . .
C10 Fe1 C4 132.84(8) . .
C9 Fe1 C4 130.58(8) . .
B1 Fe1 C4 80.44(7) . .
C5 Fe1 C4 39.55(7) . .
C8 Fe1 C4 39.40(8) . .
C10 Fe1 C6 97.34(8) . .
C9 Fe1 C6 131.97(8) . .
B1 Fe1 C6 138.55(8) . .
C5 Fe1 C6 39.66(7) . .
C8 Fe1 C6 66.06(7) . .
C4 Fe1 C6 66.26(7) . .
C10 Fe1 C7 127.70(8) . .
C9 Fe1 C7 100.36(8) . .
B1 Fe1 C7 142.51(8) . .
C5 Fe1 C7 66.05(7) . .
C8 Fe1 C7 39.62(7) . .
C4 Fe1 C7 66.16(7) . .
C6 Fe1 C7 38.91(7) . .
C1 O1 B1 106.35(13) . .
C2 C1 C3 123.61(15) . 3_677
C2 C1 O1 109.15(14) . .
C3 C1 O1 127.23(15) 3_677 .
O2 B1 O1 109.15(14) . .
O2 B1 Fe1 125.79(13) . .
O1 B1 Fe1 124.94(12) . .
C2 O2 B1 106.42(13) . .
C3 C2 C1 123.57(15) . .
C3 C2 O2 127.52(15) . .
C1 C2 O2 108.90(14) . .
C2 C3 C1 112.81(15) . 3_677
C8 C4 C5 107.95(16) . .
C8 C4 Fe1 70.28(10) . .
C5 C4 Fe1 70.01(10) . .
C4 C5 C6 108.11(17) . .
C4 C5 Fe1 70.43(10) . .
C6 C5 Fe1 71.14(10) . .
C7 C6 C5 107.85(16) . .
C7 C6 Fe1 70.60(10) . .
C5 C6 Fe1 69.19(10) . .
C6 C7 C8 107.97(17) . .
C6 C7 Fe1 70.49(10) . .
C8 C7 Fe1 69.35(10) . .
C4 C8 C7 108.10(16) . .
C4 C8 Fe1 70.31(10) . .
C7 C8 Fe1 71.03(11) . .
O3 C9 Fe1 178.40(17) . .
O4 C10 Fe1 178.52(16) . .

loop_
_geom_bond_atom_site_label_1
_geom_bond_atom_site_label_2
_geom_bond_distance
_geom_bond_site_symmetry_2
Fe1 C10 1.7507(19) .
Fe1 C9 1.7580(19) .
Fe1 B1 1.9708(19) .
Fe1 C5 2.0887(18) .
Fe1 C8 2.0938(18) .
Fe1 C4 2.0942(18) .
Fe1 C6 2.1145(17) .
Fe1 C7 2.1160(18) .
O1 C1 1.3894(19) .
O1 B1 1.406(2) .
C1 C2 1.385(2) .
C1 C3 1.385(2) 3_677
B1 O2 1.406(2) .
O2 C2 1.3909(19) .
C2 C3 1.382(2) .
O3 C9 1.149(2) .
C3 C1 1.385(2) 3_677
O4 C10 1.147(2) .
C4 C8 1.412(3) .
C4 C5 1.415(3) .
C5 C6 1.426(3) .
C6 C7 1.409(3) .
C7 C8 1.427(3) .

loop_
_geom_torsion_atom_site_label_1
_geom_torsion_atom_site_label_2
_geom_torsion_atom_site_label_3
_geom_torsion_atom_site_label_4
_geom_torsion
_geom_torsion_site_symmetry_1
_geom_torsion_site_symmetry_4
B1 O1 C1 C2 0.60(18) . .
B1 O1 C1 C3 179.70(17) . 3_677
C1 O1 B1 O2 -1.39(18) . .
C1 O1 B1 Fe1 174.84(12) . .
C10 Fe1 B1 O2 -146.00(16) . .
C9 Fe1 B1 O2 -51.95(16) . .
C5 Fe1 B1 O2 114.87(15) . .
C8 Fe1 B1 O2 47.29(16) . .
C4 Fe1 B1 O2 79.73(15) . .
C6 Fe1 B1 O2 115.89(15) . .
C7 Fe1 B1 O2 53.0(2) . .
C10 Fe1 B1 O1 38.39(15) . .
C9 Fe1 B1 O1 132.44(16) . .
C5 Fe1 B1 O1 -60.75(16) . .
C8 Fe1 B1 O1 -128.32(15) . .
C4 Fe1 B1 O1 -95.88(15) . .
C6 Fe1 B1 O1 -59.7(2) . .
C7 Fe1 B1 O1 -122.64(16) . .
O1 B1 O2 C2 1.63(17) . .
Fe1 B1 O2 C2 -174.56(13) . .
C3 C1 C2 C3 0.5(3) 3_677 .
O1 C1 C2 C3 179.63(15) . .
C3 C1 C2 O2 -178.73(15) 3_677 .
O1 C1 C2 O2 0.41(18) . .
B1 O2 C2 C3 179.57(17) . .
B1 O2 C2 C1 -1.25(17) . .
C1 C2 C3 C1 -0.4(3) . 3_677
O2 C2 C3 C1 178.63(15) . 3_677
C10 Fe1 C4 C8 158.07(11) . .
C9 Fe1 C4 C8 -45.20(14) . .
B1 Fe1 C4 C8 -124.64(11) . .
C5 Fe1 C4 C8 118.60(15) . .
C6 Fe1 C4 C8 80.62(11) . .
C7 Fe1 C4 C8 37.93(10) . .
C10 Fe1 C4 C5 39.46(15) . .
C9 Fe1 C4 C5 -163.81(12) . .
B1 Fe1 C4 C5 116.76(12) . .
C8 Fe1 C4 C5 -118.60(15) . .
C6 Fe1 C4 C5 -37.99(11) . .
C7 Fe1 C4 C5 -80.68(12) . .
C8 C4 C5 C6 1.2(2) . .
Fe1 C4 C5 C6 61.50(12) . .
C8 C4 C5 Fe1 -60.32(12) . .
C10 Fe1 C5 C4 -151.81(11) . .
C9 Fe1 C5 C4 55.0(3) . .
B1 Fe1 C5 C4 -63.03(12) . .
C8 Fe1 C5 C4 37.50(11) . .
C6 Fe1 C5 C4 118.03(16) . .
C7 Fe1 C5 C4 80.99(12) . .
C10 Fe1 C5 C6 90.16(12) . .
C9 Fe1 C5 C6 -63.0(3) . .
B1 Fe1 C5 C6 178.93(11) . .
C8 Fe1 C5 C6 -80.54(12) . .
C4 Fe1 C5 C6 -118.03(16) . .
C7 Fe1 C5 C6 -37.04(11) . .
C4 C5 C6 C7 -0.8(2) . .
Fe1 C5 C6 C7 60.29(12) . .
C4 C5 C6 Fe1 -61.05(12) . .
C10 Fe1 C6 C7 145.29(12) . .
C9 Fe1 C6 C7 43.18(15) . .
B1 Fe1 C6 C7 -120.37(13) . .
C5 Fe1 C6 C7 -118.78(16) . .
C8 Fe1 C6 C7 -37.65(11) . .
C4 Fe1 C6 C7 -80.90(12) . .
C10 Fe1 C6 C5 -95.93(12) . .
C9 Fe1 C6 C5 161.96(12) . .
B1 Fe1 C6 C5 -1.59(17) . .
C8 Fe1 C6 C5 81.13(12) . .
C4 Fe1 C6 C5 37.88(11) . .
C7 Fe1 C6 C5 118.78(16) . .
C5 C6 C7 C8 0.1(2) . .
Fe1 C6 C7 C8 59.45(12) . .
C5 C6 C7 Fe1 -59.40(12) . .
C10 Fe1 C7 C6 -45.54(14) . .
C9 Fe1 C7 C6 -148.86(12) . .
B1 Fe1 C7 C6 110.22(14) . .
C5 Fe1 C7 C6 37.75(11) . .
C8 Fe1 C7 C6 118.91(16) . .
C4 Fe1 C7 C6 81.18(12) . .
C10 Fe1 C7 C8 -164.45(11) . .
C9 Fe1 C7 C8 92.23(12) . .
B1 Fe1 C7 C8 -8.68(18) . .
C5 Fe1 C7 C8 -81.16(12) . .
C4 Fe1 C7 C8 -37.72(11) . .
C6 Fe1 C7 C8 -118.91(16) . .
C5 C4 C8 C7 -1.2(2) . .
Fe1 C4 C8 C7 -61.30(12) . .
C5 C4 C8 Fe1 60.15(12) . .
C6 C7 C8 C4 0.7(2) . .
Fe1 C7 C8 C4 60.85(12) . .
C6 C7 C8 Fe1 -60.16(13) . .
C10 Fe1 C8 C4 -71.1(3) . .
C9 Fe1 C8 C4 146.89(11) . .
B1 Fe1 C8 C4 56.43(12) . .
C5 Fe1 C8 C4 -37.64(10) . .
C6 Fe1 C8 C4 -81.17(11) . .
C7 Fe1 C8 C4 -118.16(15) . .
C10 Fe1 C8 C7 47.1(3) . .
C9 Fe1 C8 C7 -94.95(12) . .
B1 Fe1 C8 C7 174.58(11) . .
C5 Fe1 C8 C7 80.52(12) . .
C4 Fe1 C8 C7 118.16(15) . .
C6 Fe1 C8 C7 36.98(11) . .
C10 Fe1 C9 O3 50(6) . .
B1 Fe1 C9 O3 -37(6) . .
C5 Fe1 C9 O3 -156(6) . .
C8 Fe1 C9 O3 -140(6) . .
C4 Fe1 C9 O3 -113(6) . .
C6 Fe1 C9 O3 154(6) . .
C7 Fe1 C9 O3 180(100) . .
C9 Fe1 C10 O4 -109(7) . .
B1 Fe1 C10 O4 -21(7) . .
C5 Fe1 C10 O4 78(7) . .
C8 Fe1 C10 O4 108(7) . .
C4 Fe1 C10 O4 53(7) . .
C6 Fe1 C10 O4 118(7) . .
C7 Fe1 C10 O4 144(7) . .
